data_4344041
loop_
_publ_author_name
'Thu\'ery, Pierre'
'Harrowfield, Jack'

_publ_section_title
;
 Structural Variations in the Uranyl/4,4'-Biphenyldicarboxylate System.
 Rare Examples of 2D \\rightarrow 3D Polycatenated Uranyl-Organic
 Networks.
;
_journal_issue 16
_journal_name_full 'Inorganic chemistry'
_journal_page_first 8093
_journal_page_last 8102
_journal_paper_doi 10.1021/acs.inorgchem.5b01323
_journal_volume 54
_journal_year 2015
_chemical_formula_sum 'C60 H42 N6 Ni O17 U2'
_chemical_formula_weight 1653.76
_space_group_crystal_system monoclinic
_space_group_IT_number 5
_space_group_name_Hall 'C 2y'
_space_group_name_H-M_alt 'C 1 2 1'
_symmetry_space_group_name_Hall 'C 2y'
_symmetry_space_group_name_H-M 'C 1 2 1'
_atom_sites_solution_hydrogens geom
_audit_creation_method SHELXL-2014
_cell_angle_alpha 90
_cell_angle_beta 121.965(5)
_cell_angle_gamma 90
_cell_formula_units_Z 2
_cell_length_a 13.2606(11)
_cell_length_b 29.6449(19)
_cell_length_c 8.4799(6)
_cell_measurement_reflns_used 46648
_cell_measurement_temperature 150(2)
_cell_measurement_theta_max 28.69
_cell_measurement_theta_min 3.15
_cell_volume 2828.1(4)
_computing_cell_refinement 'HKL2000 (Otwinowski & Minor, 1997)'
_computing_data_collection 'COLLECT (Nonius, 1998)'
_computing_data_reduction 'HKL2000 (Otwinowski & Minor, 1997)'
_computing_molecular_graphics 'SHELXTL (Sheldrick, 2008)'
_computing_publication_material 'SHELXTL (Sheldrick, 2008); PLATON (Spek, 2003)'
_computing_structure_refinement 'SHELXL (Sheldrick, 2015)'
_computing_structure_solution 'SHELXS (Sheldrick, 2008)'
_diffrn_ambient_temperature 150(2)
_diffrn_measured_fraction_theta_full 0.997
_diffrn_measured_fraction_theta_max 0.998
_diffrn_measurement_device_type 'Nonius Kappa-CCD area-detector diffractometer'
_diffrn_measurement_method 'two \f and six \w scans with 2\% steps (357 frames)'
_diffrn_radiation_monochromator graphite
_diffrn_radiation_source 'fine-focus sealed tube'
_diffrn_radiation_type MoK\a
_diffrn_radiation_wavelength 0.71073
_diffrn_reflns_av_R_equivalents 0.0466
_diffrn_reflns_av_unetI/netI 0.0684
_diffrn_reflns_laue_measured_fraction_full 0.997
_diffrn_reflns_laue_measured_fraction_max 0.998
_diffrn_reflns_limit_h_max 17
_diffrn_reflns_limit_h_min -17
_diffrn_reflns_limit_k_max 40
_diffrn_reflns_limit_k_min -39
_diffrn_reflns_limit_l_max 11
_diffrn_reflns_limit_l_min -11
_diffrn_reflns_number 46648
_diffrn_reflns_point_group_measured_fraction_full 0.997
_diffrn_reflns_point_group_measured_fraction_max 0.998
_diffrn_reflns_theta_full 25.242
_diffrn_reflns_theta_max 28.686
_diffrn_reflns_theta_min 3.148
_diffrn_standards_decay_% 0
_diffrn_standards_interval_time 0
_diffrn_standards_number 0
_exptl_absorpt_coefficient_mu 6.121
_exptl_absorpt_correction_T_max 0.693
_exptl_absorpt_correction_T_min 0.501
_exptl_absorpt_correction_type multi-scan
_exptl_absorpt_process_details 'SCALEPACK (Otwinowski & Minor, 1997)'
_exptl_crystal_colour 'translucent light yellow'
_exptl_crystal_density_diffrn 1.942
_exptl_crystal_description platelet
_exptl_crystal_F_000 1584
_exptl_crystal_size_max 0.17
_exptl_crystal_size_mid 0.14
_exptl_crystal_size_min 0.06
_refine_diff_density_max 1.055
_refine_diff_density_min -2.091
_refine_diff_density_rms 0.174
_refine_ls_abs_structure_details
;
 Refined as an inversion twin.
;
_refine_ls_abs_structure_Flack 0.532(17)
_refine_ls_extinction_method none
_refine_ls_goodness_of_fit_ref 1.047
_refine_ls_hydrogen_treatment constr
_refine_ls_matrix_type full
_refine_ls_number_parameters 395
_refine_ls_number_reflns 7130
_refine_ls_number_restraints 121
_refine_ls_restrained_S_all 1.047
_refine_ls_R_factor_all 0.0691
_refine_ls_R_factor_gt 0.0475
_refine_ls_shift/su_max 0.000
_refine_ls_shift/su_mean 0.000
_refine_ls_structure_factor_coef Fsqd
_refine_ls_weighting_details 'w=1/[\s^2^(Fo^2^)+(0.0663P)^2^+15.2719P] where P=(Fo^2^+2Fc^2^)/3'
_refine_ls_weighting_scheme calc
_refine_ls_wR_factor_gt 0.1182
_refine_ls_wR_factor_ref 0.1256
_reflns_Friedel_coverage 0.965
_reflns_friedel_fraction_full 0.998
_reflns_friedel_fraction_max 0.998
_reflns_number_gt 5617
_reflns_number_total 7130
_reflns_threshold_expression 'I > 2\s(I)'
_cod_data_source_file ic5b01323_si_001.cif
_cod_data_source_block 4
_cod_depositor_comments 'Adding full bibliography for 4344038--4344043.cif.'
_cod_database_code 4344041
_shelx_space_group_comment
;
The symmetry employed for this shelxl refinement is uniquely defined
by the following loop, which should always be used as a source of
symmetry information in preference to the above space-group names.
They are only intended as comments.
;
_shelxl_version_number 2014-3

loop_
_space_group_symop_operation_xyz
'x, y, z'
'-x, y, -z'
'x+1/2, y+1/2, z'
'-x+1/2, y+1/2, -z'

loop_
_atom_site_label
_atom_site_type_symbol
_atom_site_fract_x
_atom_site_fract_y
_atom_site_fract_z
_atom_site_U_iso_or_equiv
_atom_site_adp_type
_atom_site_occupancy
_atom_site_site_symmetry_order
_atom_site_calc_flag
_atom_site_refinement_flags_posn
_atom_site_refinement_flags_adp
_atom_site_refinement_flags_occupancy
U1 U 0.0000 0.10778(2) 0.0000 0.0280(3) Uani 1 2 d S T P
U2 U 0.5000 0.39213(2) -1.0000 0.0290(3) Uani 1 2 d S T P
Ni1 Ni 0.5000 0.0019(2) 0.5000 0.0329(5) Uani 1 2 d S T P
O1 O 0.1332(13) 0.1071(8) 0.2179(19) 0.032(3) Uani 1 1 d . . .
O2 O 0.3549(13) 0.3904(9) -1.206(2) 0.037(4) Uani 1 1 d . . .
O3 O 0.0965(12) 0.1175(5) -0.1843(19) 0.030(3) Uani 1 1 d . U .
O4 O 0.0784(16) 0.1775(7) -0.057(2) 0.041(5) Uani 1 1 d . U .
O5 O 0.4270(13) 0.3855(6) -0.785(2) 0.037(4) Uani 1 1 d . U .
O6 O 0.4481(14) 0.3214(6) -0.911(2) 0.027(3) Uani 1 1 d . U .
O7 O 0.0687(18) 0.0387(7) -0.062(3) 0.040(5) Uani 1 1 d . . .
O8 O 0.0723(15) -0.0377(7) -0.072(2) 0.027(4) Uani 1 1 d . U .
O9 O 0.0476(14) 0.2718(5) 0.062(2) 0.017(3) Uani 0.5 1 d . U P
N1 N 0.456(2) 0.0564(8) 0.308(3) 0.042(5) Uani 1 1 d . . .
N2 N 0.6507(10) 0.0018(11) 0.4734(15) 0.047(3) Uani 1 1 d . . .
N3 N 0.5620(17) -0.0514(7) 0.682(2) 0.033(5) Uani 1 1 d . . .
C1 C 0.082(2) 0.1604(8) -0.189(4) 0.039(5) Uani 1 1 d . U .
C2 C 0.124(2) 0.1873(7) -0.289(3) 0.037(4) Uani 1 1 d . U .
C3 C 0.1542(18) 0.1666(7) -0.397(3) 0.022(4) Uani 1 1 d . U .
H3 H 0.1444 0.1349 -0.4158 0.026 Uiso 1 1 calc R U .
C4 C 0.1990(18) 0.1916(8) -0.480(3) 0.026(4) Uani 1 1 d . U .
H4 H 0.2312 0.1760 -0.5411 0.031 Uiso 1 1 calc R U .
C5 C 0.2011(17) 0.2395(6) -0.481(3) 0.034(4) Uani 1 1 d . U .
C6 C 0.1547(16) 0.2587(5) -0.389(2) 0.041(3) Uani 1 1 d . U .
H6 H 0.1476 0.2906 -0.3905 0.049 Uiso 1 1 calc R U .
C7 C 0.1168(17) 0.2331(6) -0.292(3) 0.044(3) Uani 1 1 d . U .
H7 H 0.0854 0.2477 -0.2275 0.053 Uiso 1 1 calc R U .
C8 C 0.2450(19) 0.2677(7) -0.576(3) 0.046(5) Uani 1 1 d . . .
C9 C 0.2488(16) 0.2479(5) -0.729(2) 0.041(4) Uani 1 1 d . . .
H9 H 0.2149 0.2191 -0.7762 0.049 Uiso 1 1 calc R U .
C10 C 0.3047(16) 0.2726(5) -0.810(2) 0.039(4) Uani 1 1 d . . .
H10 H 0.3125 0.2602 -0.9066 0.047 Uiso 1 1 calc R U .
C11 C 0.3477(18) 0.3167(7) -0.736(3) 0.038(5) Uani 1 1 d . U .
C12 C 0.325(2) 0.3359(8) -0.600(3) 0.031(5) Uani 1 1 d . . .
H12 H 0.3394 0.3672 -0.5728 0.037 Uiso 1 1 calc R U .
C13 C 0.284(2) 0.3098(9) -0.508(4) 0.039(5) Uani 1 1 d . . .
H13 H 0.2829 0.3211 -0.4044 0.047 Uiso 1 1 calc R U .
C14 C 0.3994(19) 0.3431(8) -0.828(3) 0.027(5) Uani 1 1 d . U .
C15 C 0.0408(9) 0.0008(11) -0.0365(14) 0.027(2) Uani 1 1 d . . .
C16 C 0.3655(15) 0.0840(6) 0.257(2) 0.044(4) Uani 1 1 d . . .
H16 H 0.2998 0.0735 0.2629 0.052 Uiso 1 1 calc R U .
C17 C 0.3618(16) 0.1278(6) 0.196(2) 0.042(4) Uani 1 1 d . . .
H17 H 0.2976 0.1474 0.1674 0.050 Uiso 1 1 calc R U .
C18 C 0.4518(17) 0.1415(7) 0.178(3) 0.047(5) Uani 1 1 d . . .
H18 H 0.4505 0.1711 0.1341 0.057 Uiso 1 1 calc R U .
C19 C 0.5450(17) 0.1138(6) 0.221(3) 0.050(4) Uani 1 1 d . . .
H19 H 0.6062 0.1233 0.2026 0.060 Uiso 1 1 calc R U .
C20 C 0.5492(14) 0.0698(5) 0.296(2) 0.036(3) Uani 1 1 d . . .
C21 C 0.6459(14) 0.0378(5) 0.359(2) 0.037(3) Uani 1 1 d . . .
C22 C 0.7292(17) 0.0398(6) 0.302(2) 0.049(4) Uani 1 1 d . . .
H22 H 0.7229 0.0626 0.2187 0.058 Uiso 1 1 calc R U .
C23 C 0.8200(14) 0.0080(7) 0.371(2) 0.048(5) Uani 1 1 d . U .
H23 H 0.8760 0.0084 0.3333 0.058 Uiso 1 1 calc R U .
C24 C 0.8270(16) -0.0242(6) 0.495(2) 0.047(4) Uani 1 1 d . . .
H24 H 0.8902 -0.0455 0.5487 0.057 Uiso 1 1 calc R U .
C25 C 0.7402(14) -0.0248(5) 0.539(2) 0.039(4) Uani 1 1 d . . .
H25 H 0.7478 -0.0469 0.6261 0.047 Uiso 1 1 calc R U .
C26 C 0.6186(15) -0.0482(6) 0.864(3) 0.050(4) Uani 1 1 d . . .
H26 H 0.6445 -0.0191 0.9171 0.060 Uiso 1 1 calc R U .
C27 C 0.6447(18) -0.0860(6) 0.989(3) 0.059(5) Uani 1 1 d . . .
H27 H 0.6883 -0.0826 1.1201 0.071 Uiso 1 1 calc R U .
C28 C 0.601(3) -0.1278(8) 0.902(3) 0.066(7) Uani 1 1 d . . .
H28 H 0.6110 -0.1540 0.9737 0.080 Uiso 1 1 calc R U .
C29 C 0.543(2) -0.1306(6) 0.712(3) 0.061(5) Uani 1 1 d . . .
H29 H 0.5139 -0.1589 0.6521 0.073 Uiso 1 1 calc R U .
C30 C 0.5274(16) -0.0922(6) 0.605(2) 0.046(4) Uani 1 1 d . . .

loop_
_atom_site_aniso_label
_atom_site_aniso_U_11
_atom_site_aniso_U_22
_atom_site_aniso_U_33
_atom_site_aniso_U_23
_atom_site_aniso_U_13
_atom_site_aniso_U_12
U1 0.0364(7) 0.0208(6) 0.0333(7) 0.000 0.0229(6) 0.000
U2 0.0423(8) 0.0178(6) 0.0315(6) 0.000 0.0227(6) 0.000
Ni1 0.0321(10) 0.0304(13) 0.0326(9) 0.000 0.0148(8) 0.000
O1 0.042(7) 0.023(6) 0.029(6) 0.010(6) 0.017(6) 0.001(7)
O2 0.033(7) 0.039(9) 0.039(7) -0.012(8) 0.019(6) -0.002(7)
O3 0.042(6) 0.022(6) 0.034(5) 0.002(4) 0.025(4) -0.005(4)
O4 0.047(7) 0.040(7) 0.046(7) 0.000(5) 0.032(5) -0.003(5)
O5 0.045(6) 0.035(6) 0.039(5) -0.001(4) 0.028(5) -0.010(5)
O6 0.040(6) 0.014(5) 0.032(5) 0.001(4) 0.022(4) -0.008(4)
O7 0.069(11) 0.021(8) 0.062(10) 0.000(6) 0.058(9) -0.008(7)
O8 0.033(6) 0.022(7) 0.030(6) 0.006(5) 0.019(5) -0.005(5)
O9 0.027(7) 0.006(6) 0.020(7) 0.001(5) 0.014(6) -0.003(5)
N1 0.042(10) 0.034(10) 0.056(12) 0.007(8) 0.030(9) 0.003(8)
N2 0.037(6) 0.062(9) 0.036(5) -0.007(15) 0.015(5) 0.014(14)
N3 0.038(9) 0.032(9) 0.021(7) -0.004(6) 0.009(7) -0.002(7)
C1 0.051(10) 0.030(9) 0.045(9) 0.004(7) 0.032(8) -0.005(8)
C2 0.044(6) 0.034(6) 0.040(5) 0.001(4) 0.028(4) -0.004(4)
C3 0.027(5) 0.026(6) 0.024(5) 0.000(4) 0.022(4) -0.001(4)
C4 0.029(6) 0.031(6) 0.028(6) -0.004(4) 0.022(4) -0.003(4)
C5 0.041(8) 0.022(7) 0.050(7) -0.006(6) 0.032(6) -0.004(6)
C6 0.058(7) 0.032(6) 0.050(7) -0.003(6) 0.040(6) -0.005(6)
C7 0.051(6) 0.040(6) 0.049(5) 0.005(5) 0.032(5) -0.004(5)
C8 0.062(13) 0.035(10) 0.072(14) -0.001(9) 0.058(12) 0.004(10)
C9 0.064(11) 0.031(8) 0.039(8) -0.005(6) 0.035(9) -0.009(7)
C10 0.053(11) 0.036(8) 0.043(9) 0.001(7) 0.035(9) -0.007(8)
C11 0.040(7) 0.033(7) 0.043(7) 0.004(5) 0.023(5) -0.006(5)
C12 0.035(10) 0.029(9) 0.044(9) -0.005(7) 0.031(8) -0.010(7)
C13 0.050(11) 0.042(10) 0.059(11) -0.001(8) 0.052(10) -0.006(8)
C14 0.027(7) 0.026(7) 0.034(7) -0.001(5) 0.020(5) 0.006(5)
C15 0.031(5) 0.018(5) 0.031(5) -0.002(15) 0.016(4) -0.001(15)
C16 0.042(10) 0.041(9) 0.040(9) 0.002(7) 0.016(8) -0.002(7)
C17 0.047(11) 0.045(10) 0.035(8) 0.006(7) 0.023(9) 0.005(8)
C18 0.040(11) 0.043(11) 0.049(12) 0.011(10) 0.016(10) 0.018(9)
C19 0.064(11) 0.041(10) 0.055(10) -0.005(8) 0.039(10) -0.014(8)
C20 0.046(9) 0.032(8) 0.031(7) 0.003(6) 0.020(7) 0.000(6)
C21 0.036(8) 0.036(8) 0.034(7) 0.001(7) 0.016(7) -0.006(6)
C22 0.074(12) 0.054(10) 0.039(8) 0.015(8) 0.044(9) 0.016(9)
C23 0.045(6) 0.053(9) 0.047(6) 0.000(5) 0.024(5) 0.003(5)
C24 0.043(10) 0.038(9) 0.049(10) -0.004(7) 0.016(8) 0.013(7)
C25 0.029(8) 0.041(9) 0.033(7) 0.007(7) 0.007(7) 0.001(6)
C26 0.045(10) 0.039(9) 0.058(11) 0.001(8) 0.022(9) -0.005(8)
C27 0.072(13) 0.043(11) 0.055(11) 0.017(9) 0.030(10) 0.005(9)
C28 0.087(18) 0.042(12) 0.052(13) 0.018(10) 0.025(13) 0.000(12)
C29 0.074(16) 0.031(10) 0.054(12) 0.001(9) 0.018(12) -0.009(9)
C30 0.051(10) 0.033(8) 0.049(9) 0.006(7) 0.022(9) 0.000(7)

loop_
_atom_type_symbol
_atom_type_description
_atom_type_scat_dispersion_real
_atom_type_scat_dispersion_imag
_atom_type_scat_source
C C 0.0033 0.0016 'International Tables Vol C Tables 4.2.6.8 and 6.1.1.4'
H H 0.0000 0.0000 'International Tables Vol C Tables 4.2.6.8 and 6.1.1.4'
O O 0.0106 0.0060 'International Tables Vol C Tables 4.2.6.8 and 6.1.1.4'
U U -9.6767 9.6646 'International Tables Vol C Tables 4.2.6.8 and 6.1.1.4'
N N 0.0061 0.0033 'International Tables Vol C Tables 4.2.6.8 and 6.1.1.4'
Ni Ni 0.3393 1.1124 'International Tables Vol C Tables 4.2.6.8 and 6.1.1.4'

loop_
_geom_angle_atom_site_label_1
_geom_angle_atom_site_label_2
_geom_angle_atom_site_label_3
_geom_angle
_geom_angle_site_symmetry_1
_geom_angle_site_symmetry_3
O1 U1 O1 178.6(16) . 2
O1 U1 O7 92.7(9) . 2
O1 U1 O7 86.2(9) 2 2
O1 U1 O7 86.2(9) . .
O1 U1 O7 92.7(9) 2 .
O7 U1 O7 63.6(9) 2 .
O1 U1 O4 85.5(8) . .
O1 U1 O4 95.6(8) 2 .
O7 U1 O4 177.8(8) 2 .
O7 U1 O4 114.9(5) . .
O1 U1 O4 95.6(8) . 2
O1 U1 O4 85.5(8) 2 2
O7 U1 O4 114.9(5) 2 2
O7 U1 O4 177.8(8) . 2
O4 U1 O4 66.5(9) . 2
O1 U1 O3 84.6(6) . 2
O1 U1 O3 95.5(6) 2 2
O7 U1 O3 65.5(5) 2 2
O7 U1 O3 127.7(5) . 2
O4 U1 O3 115.5(6) . 2
O4 U1 O3 51.4(5) 2 2
O1 U1 O3 95.5(6) . .
O1 U1 O3 84.6(6) 2 .
O7 U1 O3 127.7(5) 2 .
O7 U1 O3 65.5(5) . .
O4 U1 O3 51.4(5) . .
O4 U1 O3 115.5(6) 2 .
O3 U1 O3 166.7(7) 2 .
O2 U2 O2 176.6(18) . 2_653
O2 U2 O6 90.3(8) . 2_653
O2 U2 O6 86.8(9) 2_653 2_653
O2 U2 O6 86.8(9) . .
O2 U2 O6 90.3(8) 2_653 .
O6 U2 O6 62.2(8) 2_653 .
O2 U2 O5 94.6(6) . .
O2 U2 O5 85.2(6) 2_653 .
O6 U2 O5 116.2(6) 2_653 .
O6 U2 O5 54.7(6) . .
O2 U2 O5 85.2(6) . 2_653
O2 U2 O5 94.6(6) 2_653 2_653
O6 U2 O5 54.7(6) 2_653 2_653
O6 U2 O5 116.2(6) . 2_653
O5 U2 O5 170.9(9) . 2_653
O2 U2 O8 98.0(9) . 3_554
O2 U2 O8 84.9(9) 2_653 3_554
O6 U2 O8 115.4(5) 2_653 3_554
O6 U2 O8 174.8(6) . 3_554
O5 U2 O8 126.6(6) . 3_554
O5 U2 O8 62.4(6) 2_653 3_554
O2 U2 O8 84.9(9) . 4_554
O2 U2 O8 98.0(9) 2_653 4_554
O6 U2 O8 174.8(6) 2_653 4_554
O6 U2 O8 115.4(5) . 4_554
O5 U2 O8 62.4(6) . 4_554
O5 U2 O8 126.6(6) 2_653 4_554
O8 U2 O8 67.4(9) 3_554 4_554
N3 Ni1 N3 79.5(11) 2_656 .
N3 Ni1 N2 86.8(9) 2_656 .
N3 Ni1 N2 93.2(9) . .
N3 Ni1 N2 93.2(9) 2_656 2_656
N3 Ni1 N2 86.8(9) . 2_656
N2 Ni1 N2 179.9(18) . 2_656
N3 Ni1 N1 172.5(10) 2_656 2_656
N3 Ni1 N1 99.7(5) . 2_656
N2 Ni1 N1 100.7(9) . 2_656
N2 Ni1 N1 79.4(9) 2_656 2_656
N3 Ni1 N1 99.7(5) 2_656 .
N3 Ni1 N1 172.5(10) . .
N2 Ni1 N1 79.4(9) . .
N2 Ni1 N1 100.7(9) 2_656 .
N1 Ni1 N1 82.0(14) 2_656 .
C1 O3 U1 90.8(14) . .
C1 O4 U1 93.1(16) . .
C14 O5 U2 91.8(13) . .
C14 O6 U2 92.4(14) . .
C15 O7 U1 123.4(15) . .
C15 O8 U2 117.3(14) . 3_446
C16 N1 C20 120(2) . .
C16 N1 Ni1 123.7(16) . .
C20 N1 Ni1 112.6(15) . .
C25 N2 C21 117.3(14) . .
C25 N2 Ni1 131.2(19) . .
C21 N2 Ni1 111.5(13) . .
C26 N3 C30 118.4(19) . .
C26 N3 Ni1 125.6(16) . .
C30 N3 Ni1 115.5(13) . .
O4 C1 O3 117(2) . .
O4 C1 C2 120(2) . .
O3 C1 C2 117(2) . .
C3 C2 C7 119.8(19) . .
C3 C2 C1 119(2) . .
C7 C2 C1 120.1(19) . .
C2 C3 C4 118(2) . .
C2 C3 H3 120.8 . .
C4 C3 H3 120.8 . .
C3 C4 C5 124.5(18) . .
C3 C4 H4 117.8 . .
C5 C4 H4 117.8 . .
C6 C5 C4 113.7(16) . .
C6 C5 C8 120.5(14) . .
C4 C5 C8 125.8(15) . .
C5 C6 C7 121.8(16) . .
C5 C6 H6 119.1 . .
C7 C6 H6 119.1 . .
C2 C7 C6 120.6(16) . .
C2 C7 H7 119.7 . .
C6 C7 H7 119.7 . .
C13 C8 C9 124.2(17) . .
C13 C8 C5 117.7(16) . .
C9 C8 C5 118.1(14) . .
C10 C9 C8 119.4(15) . .
C10 C9 H9 120.3 . .
C8 C9 H9 120.3 . .
C11 C10 C9 116.1(15) . .
C11 C10 H10 121.9 . .
C9 C10 H10 121.9 . .
C10 C11 C12 120.3(18) . .
C10 C11 C14 115.8(19) . .
C12 C11 C14 123(2) . .
C13 C12 C11 122(2) . .
C13 C12 H12 118.9 . .
C11 C12 H12 118.9 . .
C8 C13 C12 117(2) . .
C8 C13 H13 121.7 . .
C12 C13 H13 121.7 . .
O5 C14 O6 118(2) . .
O5 C14 C11 120(2) . .
O6 C14 C11 120(2) . .
O7 C15 O8 126.2(10) . .
O7 C15 C15 114.8(12) . 2
O8 C15 C15 119.0(12) . 2
N1 C16 C17 123.3(19) . .
N1 C16 H16 118.3 . .
C17 C16 H16 118.3 . .
C18 C17 C16 117.8(17) . .
C18 C17 H17 121.1 . .
C16 C17 H17 121.1 . .
C17 C18 C19 121.3(19) . .
C17 C18 H18 119.3 . .
C19 C18 H18 119.3 . .
C18 C19 C20 119.0(17) . .
C18 C19 H19 120.5 . .
C20 C19 H19 120.5 . .
N1 C20 C19 118.4(17) . .
N1 C20 C21 116.5(15) . .
C19 C20 C21 125.1(15) . .
N2 C21 C22 120.0(14) . .
N2 C21 C20 117.1(13) . .
C22 C21 C20 122.7(14) . .
C23 C22 C21 119.1(15) . .
C23 C22 H22 120.4 . .
C21 C22 H22 120.4 . .
C22 C23 C24 118.6(15) . .
C22 C23 H23 120.7 . .
C24 C23 H23 120.7 . .
C25 C24 C23 118.8(15) . .
C25 C24 H24 120.6 . .
C23 C24 H24 120.6 . .
N2 C25 C24 125.7(17) . .
N2 C25 H25 117.2 . .
C24 C25 H25 117.2 . .
N3 C26 C27 124.7(19) . .
N3 C26 H26 117.7 . .
C27 C26 H26 117.7 . .
C28 C27 C26 115.2(18) . .
C28 C27 H27 122.4 . .
C26 C27 H27 122.4 . .
C29 C28 C27 119.3(19) . .
C29 C28 H28 120.3 . .
C27 C28 H28 120.3 . .
C28 C29 C30 120.6(19) . .
C28 C29 H29 119.7 . .
C30 C29 H29 119.7 . .
N3 C30 C29 121.7(18) . .
N3 C30 C30 113.6(11) . 2_656
C29 C30 C30 124.8(12) . 2_656

loop_
_geom_bond_atom_site_label_1
_geom_bond_atom_site_label_2
_geom_bond_distance
_geom_bond_site_symmetry_2
U1 O1 1.755(14) .
U1 O1 1.755(14) 2
U1 O7 2.41(2) 2
U1 O7 2.41(2) .
U1 O4 2.47(2) .
U1 O4 2.47(2) 2
U1 O3 2.505(13) 2
U1 O3 2.505(13) .
U2 O2 1.788(15) .
U2 O2 1.788(15) 2_653
U2 O6 2.448(16) 2_653
U2 O6 2.448(16) .
U2 O5 2.484(15) .
U2 O5 2.484(15) 2_653
U2 O8 2.499(19) 3_554
U2 O8 2.499(19) 4_554
Ni1 N3 2.05(2) 2_656
Ni1 N3 2.05(2) .
Ni1 N2 2.127(11) .
Ni1 N2 2.127(11) 2_656
Ni1 N1 2.14(2) 2_656
Ni1 N1 2.14(2) .
O3 C1 1.28(3) .
O4 C1 1.25(3) .
O5 C14 1.31(3) .
O6 C14 1.34(3) .
O7 C15 1.24(4) .
O8 C15 1.31(3) .
O8 U2 2.499(19) 3_446
N1 C16 1.32(3) .
N1 C20 1.36(3) .
N2 C25 1.28(3) .
N2 C21 1.42(3) .
N3 C26 1.31(3) .
N3 C30 1.34(3) .
C1 C2 1.48(3) .
C2 C3 1.32(3) .
C2 C7 1.36(3) .
C3 C4 1.35(3) .
C3 H3 0.9500 .
C4 C5 1.42(3) .
C4 H4 0.9500 .
C5 C6 1.35(2) .
C5 C8 1.478(19) .
C6 C7 1.39(2) .
C6 H6 0.9500 .
C7 H7 0.9500 .
C8 C13 1.36(3) .
C8 C9 1.45(2) .
C9 C10 1.45(2) .
C9 H9 0.9500 .
C10 C11 1.43(3) .
C10 H10 0.9500 .
C11 C12 1.45(3) .
C11 C14 1.50(3) .
C12 C13 1.40(3) .
C12 H12 0.9500 .
C13 H13 0.9500 .
C15 C15 1.51(2) 2
C16 C17 1.39(2) .
C16 H16 0.9500 .
C17 C18 1.34(3) .
C17 H17 0.9500 .
C18 C19 1.36(3) .
C18 H18 0.9500 .
C19 C20 1.44(2) .
C19 H19 0.9500 .
C20 C21 1.45(2) .
C21 C22 1.42(2) .
C22 C23 1.39(2) .
C22 H22 0.9500 .
C23 C24 1.39(2) .
C23 H23 0.9500 .
C24 C25 1.39(2) .
C24 H24 0.9500 .
C25 H25 0.9500 .
C26 C27 1.45(2) .
C26 H26 0.9500 .
C27 C28 1.40(3) .
C27 H27 0.9500 .
C28 C29 1.37(3) .
C28 H28 0.9500 .
C29 C30 1.40(3) .
C29 H29 0.9500 .
C30 C30 1.53(3) 2_656
